data_2021984
loop_
_publ_author_name
'Grze\'skiewicz, Anita M.'
'Ostrowska, Agata'
'Kubicki, Maciej'

_publ_section_title
;
 Solvent influence on the crystal packing of 6-aminothiocytosine
;
_journal_coeditor_code SK3742
_journal_issue 3
_journal_name_full 'Acta Crystallographica Section C'
_journal_page_first
;
;
_journal_paper_doi 10.1107/S2053229620001692
_journal_volume 76
_journal_year 2020
_chemical_formula_iupac 'C4 H6 N4 S, C3 H7 N O'
_chemical_formula_moiety 'C4 H6 N4 S, C3 H7 N O'
_chemical_formula_sum 'C7 H13 N5 O S'
_chemical_formula_weight 215.28
_chemical_name_common
;
6-Aminothiocytosine dimethylformamide monosolvate
;
_chemical_name_systematic
;
4,6-Diamino-1,2-dihydropyrimidine-2-thione dimethylformamide monosolvate
;
_space_group_crystal_system monoclinic
_space_group_IT_number 14
_space_group_name_Hall '-P 2ybc'
_space_group_name_H-M_alt 'P 1 21/c 1'
_atom_sites_solution_hydrogens geom
_audit_creation_method SHELXL
_cell_angle_alpha 90
_cell_angle_beta 99.030(7)
_cell_angle_gamma 90
_cell_formula_units_Z 8
_cell_length_a 9.7682(6)
_cell_length_b 13.3671(13)
_cell_length_c 16.5201(14)
_cell_measurement_reflns_used 2779
_cell_measurement_temperature 130.0(10)
_cell_measurement_theta_max 75.3960
_cell_measurement_theta_min 4.1490
_cell_volume 2130.3(3)
_computing_cell_refinement
;
CrysAlis PRO (Rigaku OD, 2019)
;
_computing_data_collection
;
CrysAlis PRO (Rigaku OD, 2019)
;
_computing_data_reduction
;
CrysAlis PRO (Rigaku OD, 2019)
;
_computing_molecular_graphics
;
Mercury (Macrae <i>et al.</i>,  2020) and
ORTEP-3 (Farrugia, 2012)
;
_computing_publication_material
;
SHELXL2013 (Sheldrick, 2015b)
;
_computing_structure_refinement
;
SHELXL2013 (Sheldrick, 2015b)
;
_computing_structure_solution
;
SHELXT (Sheldrick, 2015a)
;
_diffrn_ambient_temperature 130.0(10)
_diffrn_detector 'CCD plate'
_diffrn_detector_area_resol_mean 10.5357
_diffrn_measured_fraction_theta_full 0.987
_diffrn_measured_fraction_theta_max 0.987
_diffrn_measurement_device 'four-circle diffractometer'
_diffrn_measurement_device_type 'Rigaku OD SuperNova Single source diffractometer with an Atlas detector'
_diffrn_measurement_method '\w scans'
_diffrn_radiation_monochromator mirror
_diffrn_radiation_probe x-ray
_diffrn_radiation_type 'Cu K\a'
_diffrn_radiation_wavelength 1.54184
_diffrn_reflns_av_R_equivalents 0.0588
_diffrn_reflns_av_unetI/netI 0.0646
_diffrn_reflns_limit_h_max 11
_diffrn_reflns_limit_h_min -11
_diffrn_reflns_limit_k_max 15
_diffrn_reflns_limit_k_min -15
_diffrn_reflns_limit_l_max 19
_diffrn_reflns_limit_l_min -19
_diffrn_reflns_number 9241
_diffrn_reflns_theta_full 67.403
_diffrn_reflns_theta_max 67.403
_diffrn_reflns_theta_min 4.276
_diffrn_source 'micro-focus sealed X-ray tube'
_exptl_absorpt_coefficient_mu 2.545
_exptl_absorpt_correction_T_max 1.00000
_exptl_absorpt_correction_T_min 0.39026
_exptl_absorpt_correction_type multi-scan
_exptl_absorpt_process_details
;
(CrysAlis PRO; Rigaku OD, 2019)
;
_exptl_crystal_colour colourless
_exptl_crystal_density_diffrn 1.342
_exptl_crystal_description prism
_exptl_crystal_F_000 912
_exptl_crystal_size_max 0.2
_exptl_crystal_size_mid 0.08
_exptl_crystal_size_min 0.08
_refine_diff_density_max 0.925
_refine_diff_density_min -0.465
_refine_ls_extinction_method none
_refine_ls_goodness_of_fit_ref 1.104
_refine_ls_hydrogen_treatment constr
_refine_ls_matrix_type full
_refine_ls_number_parameters 257
_refine_ls_number_reflns 3792
_refine_ls_number_restraints 0
_refine_ls_restrained_S_all 1.104
_refine_ls_R_factor_all 0.1073
_refine_ls_R_factor_gt 0.0869
_refine_ls_shift/su_max 0.000
_refine_ls_shift/su_mean 0.000
_refine_ls_structure_factor_coef Fsqd
_refine_ls_weighting_details 'w=1/[\s^2^(Fo^2^)+(0.0945P)^2^+3.8846P] where P=(Fo^2^+2Fc^2^)/3'
_refine_ls_weighting_scheme calc
_refine_ls_wR_factor_gt 0.2117
_refine_ls_wR_factor_ref 0.2243
_reflns_number_gt 2837
_reflns_number_total 3792
_reflns_threshold_expression 'I > 2\s(I)'
_cod_data_source_file sk3742sup1.cif
_cod_data_source_block 1DMF
_cod_original_sg_symbol_H-M 'P 21/c'
_cod_database_code 2021984
_shelx_space_group_comment
;
The symmetry employed for this shelxl refinement is uniquely defined
by the following loop, which should always be used as a source of
symmetry information in preference to the above space-group names.
They are only intended as comments.
;

loop_
_space_group_symop_operation_xyz
'x, y, z'
'-x, y+1/2, -z+1/2'
'-x, -y, -z'
'x, -y-1/2, z-1/2'

loop_
_atom_site_type_symbol
_atom_site_label
_atom_site_fract_x
_atom_site_fract_y
_atom_site_fract_z
_atom_site_U_iso_or_equiv
_atom_site_adp_type
_atom_site_calc_flag
_atom_site_occupancy
_atom_site_disorder_assembly
_atom_site_disorder_group
N N1A 0.9079(4) 0.5445(3) 0.6476(2) 0.0375(8) Uani d 1 . .
H H1A 0.8355 0.5730 0.6636 0.045 Uiso calc 1 . .
C C2A 1.0337(5) 0.5918(4) 0.6630(3) 0.0373(10) Uani d 1 . .
S S2A 1.04095(11) 0.70211(9) 0.71543(7) 0.0401(3) Uani d 1 . .
N N3A 1.1453(4) 0.5513(3) 0.6395(2) 0.0364(8) Uani d 1 . .
C C4A 1.1313(5) 0.4621(4) 0.5988(3) 0.0368(10) Uani d 1 . .
N N4A 1.2455(4) 0.4249(3) 0.5747(3) 0.0431(9) Uani d 1 . .
H H4A1 1.3243 0.4578 0.5854 0.052 Uiso calc 1 . .
H H4A2 1.2417 0.3676 0.5483 0.052 Uiso calc 1 . .
C C5A 1.0056(5) 0.4101(4) 0.5833(3) 0.0380(10) Uani d 1 . .
H H5A 0.9992 0.3468 0.5569 0.046 Uiso calc 1 . .
C C6A 0.8911(5) 0.4544(4) 0.6080(3) 0.0380(10) Uani d 1 . .
N N6A 0.7637(4) 0.4126(3) 0.5972(3) 0.0424(9) Uani d 1 . .
H H6A1 0.6949 0.4433 0.6153 0.051 Uiso calc 1 . .
H H6A2 0.7495 0.3547 0.5719 0.051 Uiso calc 1 . .
N N1B 0.4283(4) 0.6223(3) 0.7221(2) 0.0381(9) Uani d 1 . .
H H1B 0.3452 0.6103 0.6947 0.046 Uiso calc 1 . .
C C2B 0.5422(5) 0.6145(4) 0.6812(3) 0.0382(10) Uani d 1 . .
S S2B 0.51462(11) 0.58862(10) 0.57953(7) 0.0423(3) Uani d 1 . .
N N3B 0.6699(4) 0.6287(3) 0.7227(2) 0.0378(9) Uani d 1 . .
C C4B 0.6842(4) 0.6528(4) 0.8036(3) 0.0367(10) Uani d 1 . .
N N4B 0.8149(4) 0.6627(4) 0.8421(2) 0.0441(10) Uani d 1 . .
H H4B1 0.8845 0.6536 0.8149 0.053 Uiso calc 1 . .
H H4B2 0.8310 0.6782 0.8945 0.053 Uiso calc 1 . .
C C5B 0.5716(5) 0.6655(4) 0.8457(3) 0.0405(10) Uani d 1 . .
H H5B 0.5847 0.6855 0.9015 0.049 Uiso calc 1 . .
C C6B 0.4403(4) 0.6477(3) 0.8028(3) 0.0351(9) Uani d 1 . .
N N6B 0.3238(4) 0.6506(3) 0.8357(2) 0.0416(9) Uani d 1 . .
H H6B1 0.2438 0.6364 0.8055 0.050 Uiso calc 1 . .
H H6B2 0.3272 0.6667 0.8877 0.050 Uiso calc 1 . .
N N1C 0.8201(5) 0.6217(3) 1.1134(3) 0.0455(10) Uani d 1 . .
C C1C 0.7863(5) 0.7076(4) 1.0751(3) 0.0413(11) Uani d 1 . .
H H1C 0.7373 0.7549 1.1026 0.050 Uiso calc 1 . .
O O1C 0.8125(4) 0.7314(3) 1.0077(2) 0.0477(8) Uani d 1 . .
C C11C 0.9107(7) 0.5506(5) 1.0805(5) 0.0693(17) Uani d 1 . .
H H11A 1.0030 0.5525 1.1137 0.104 Uiso calc 1 . .
H H11B 0.9176 0.5686 1.0238 0.104 Uiso calc 1 . .
H H11C 0.8721 0.4831 1.0819 0.104 Uiso calc 1 . .
C C12C 0.7969(7) 0.6057(5) 1.1970(3) 0.0619(16) Uani d 1 . .
H H12A 0.7400 0.6602 1.2133 0.093 Uiso calc 1 . .
H H12B 0.8862 0.6042 1.2335 0.093 Uiso calc 1 . .
H H12C 0.7489 0.5419 1.2005 0.093 Uiso calc 1 . .
N N1D 0.6580(4) 0.1397(3) 0.3952(3) 0.0459(10) Uani d 1 . .
C C1D 0.7381(5) 0.2080(4) 0.4386(3) 0.0454(11) Uani d 1 . .
H H1D 0.7926 0.2500 0.4098 0.054 Uiso calc 1 . .
O O1D 0.7467(4) 0.2207(3) 0.5124(2) 0.0492(9) Uani d 1 . .
C C11D 0.5673(7) 0.0796(5) 0.4370(4) 0.0662(17) Uani d 1 . .
H H11D 0.5084 0.1235 0.4643 0.099 Uiso calc 1 . .
H H11E 0.6232 0.0372 0.4779 0.099 Uiso calc 1 . .
H H11F 0.5090 0.0373 0.3971 0.099 Uiso calc 1 . .
C C12D 0.6548(6) 0.1259(5) 0.3083(3) 0.0548(14) Uani d 1 . .
H H12D 0.7294 0.1650 0.2903 0.082 Uiso calc 1 . .
H H12E 0.5652 0.1485 0.2788 0.082 Uiso calc 1 . .
H H12F 0.6676 0.0549 0.2967 0.082 Uiso calc 1 . .

loop_
_atom_site_aniso_label
_atom_site_aniso_U_11
_atom_site_aniso_U_22
_atom_site_aniso_U_33
_atom_site_aniso_U_12
_atom_site_aniso_U_13
_atom_site_aniso_U_23
N1A 0.0309(18) 0.041(2) 0.042(2) 0.0022(16) 0.0096(14) -0.0019(17)
C2A 0.034(2) 0.045(3) 0.034(2) -0.0052(19) 0.0078(16) 0.0072(19)
S2A 0.0333(5) 0.0423(7) 0.0462(6) -0.0012(4) 0.0114(4) -0.0045(5)
N3A 0.0290(17) 0.044(2) 0.0380(19) 0.0019(16) 0.0112(14) 0.0009(17)
C4A 0.034(2) 0.044(3) 0.034(2) 0.0019(19) 0.0098(16) -0.0002(19)
N4A 0.0347(19) 0.045(2) 0.052(2) -0.0014(17) 0.0145(16) -0.0098(19)
C5A 0.034(2) 0.043(3) 0.039(2) 0.0003(19) 0.0098(17) -0.0008(19)
C6A 0.035(2) 0.044(3) 0.036(2) 0.0029(19) 0.0073(16) -0.0005(19)
N6A 0.0336(19) 0.043(2) 0.052(2) -0.0062(17) 0.0110(16) -0.0083(18)
N1B 0.0277(17) 0.051(2) 0.0377(19) -0.0002(16) 0.0108(14) -0.0004(17)
C2B 0.033(2) 0.041(3) 0.043(2) 0.0002(19) 0.0133(18) -0.003(2)
S2B 0.0337(6) 0.0582(8) 0.0367(6) -0.0020(5) 0.0105(4) -0.0061(5)
N3B 0.0291(18) 0.045(2) 0.041(2) -0.0028(16) 0.0107(14) -0.0021(17)
C4B 0.031(2) 0.041(3) 0.039(2) -0.0059(18) 0.0102(17) 0.0000(19)
N4B 0.0331(19) 0.063(3) 0.038(2) -0.0018(18) 0.0094(15) -0.0063(19)
C5B 0.035(2) 0.052(3) 0.035(2) -0.003(2) 0.0084(17) -0.003(2)
C6B 0.032(2) 0.033(2) 0.043(2) -0.0020(17) 0.0129(17) 0.0002(18)
N6B 0.0344(19) 0.054(3) 0.039(2) 0.0004(17) 0.0113(15) -0.0063(18)
N1C 0.052(2) 0.043(2) 0.042(2) -0.0022(19) 0.0091(17) 0.0006(18)
C1C 0.045(2) 0.041(3) 0.039(2) -0.002(2) 0.0071(18) -0.001(2)
O1C 0.058(2) 0.049(2) 0.0372(18) 0.0023(17) 0.0116(14) 0.0020(15)
C11C 0.066(4) 0.052(4) 0.093(5) 0.012(3) 0.023(3) 0.010(3)
C12C 0.088(4) 0.050(3) 0.046(3) -0.015(3) 0.006(3) 0.006(3)
N1D 0.052(2) 0.044(2) 0.046(2) -0.0093(19) 0.0193(18) -0.0008(18)
C1D 0.048(3) 0.045(3) 0.046(3) -0.010(2) 0.018(2) 0.001(2)
O1D 0.059(2) 0.050(2) 0.0416(18) -0.0102(17) 0.0167(15) -0.0022(16)
C11D 0.072(4) 0.069(4) 0.061(3) -0.032(3) 0.020(3) -0.006(3)
C12D 0.069(3) 0.048(3) 0.050(3) -0.017(3) 0.015(2) -0.005(2)

loop_
_atom_type_symbol
_atom_type_description
_atom_type_scat_dispersion_real
_atom_type_scat_dispersion_imag
_atom_type_scat_source
C C 0.0181 0.0091 'International Tables Vol C Tables 4.2.6.8 and 6.1.1.4'
H H 0.0000 0.0000 'International Tables Vol C Tables 4.2.6.8 and 6.1.1.4'
N N 0.0311 0.0180 'International Tables Vol C Tables 4.2.6.8 and 6.1.1.4'
O O 0.0492 0.0322 'International Tables Vol C Tables 4.2.6.8 and 6.1.1.4'
S S 0.3331 0.5567 'International Tables Vol C Tables 4.2.6.8 and 6.1.1.4'

loop_
_geom_angle_atom_site_label_1
_geom_angle_atom_site_label_2
_geom_angle_atom_site_label_3
_geom_angle_site_symmetry_1
_geom_angle_site_symmetry_3
_geom_angle
_geom_angle_publ_flag
C6A N1A C2A . . 122.1(4) ?
C6A N1A H1A . . 118.9 ?
C2A N1A H1A . . 118.9 ?
N3A C2A N1A . . 120.7(5) ?
N3A C2A S2A . . 122.0(4) ?
N1A C2A S2A . . 117.2(4) ?
C2A N3A C4A . . 118.5(4) ?
N4A C4A N3A . . 116.6(4) ?
N4A C4A C5A . . 120.7(5) ?
N3A C4A C5A . . 122.7(4) ?
C4A N4A H4A1 . . 120.0 ?
C4A N4A H4A2 . . 120.0 ?
H4A1 N4A H4A2 . . 120.0 ?
C6A C5A C4A . . 117.5(5) ?
C6A C5A H5A . . 121.3 ?
C4A C5A H5A . . 121.3 ?
N6A C6A N1A . . 117.8(4) ?
N6A C6A C5A . . 123.8(5) ?
N1A C6A C5A . . 118.5(4) ?
C6A N6A H6A1 . . 120.0 ?
C6A N6A H6A2 . . 120.0 ?
H6A1 N6A H6A2 . . 120.0 ?
C6B N1B C2B . . 122.7(4) ?
C6B N1B H1B . . 118.6 ?
C2B N1B H1B . . 118.6 ?
N3B C2B N1B . . 119.4(4) ?
N3B C2B S2B . . 121.8(3) ?
N1B C2B S2B . . 118.8(3) ?
C2B N3B C4B . . 118.8(4) ?
N4B C4B N3B . . 115.6(4) ?
N4B C4B C5B . . 121.1(4) ?
N3B C4B C5B . . 123.2(4) ?
C4B N4B H4B1 . . 120.0 ?
C4B N4B H4B2 . . 120.0 ?
H4B1 N4B H4B2 . . 120.0 ?
C6B C5B C4B . . 117.5(4) ?
C6B C5B H5B . . 121.3 ?
C4B C5B H5B . . 121.3 ?
N6B C6B N1B . . 117.2(4) ?
N6B C6B C5B . . 124.4(4) ?
N1B C6B C5B . . 118.3(4) ?
C6B N6B H6B1 . . 120.0 ?
C6B N6B H6B2 . . 120.0 ?
H6B1 N6B H6B2 . . 120.0 ?
C1C N1C C12C . . 121.1(5) ?
C1C N1C C11C . . 120.4(5) ?
C12C N1C C11C . . 117.0(5) ?
O1C C1C N1C . . 125.9(5) ?
O1C C1C H1C . . 117.1 ?
N1C C1C H1C . . 117.1 ?
N1C C11C H11A . . 109.5 ?
N1C C11C H11B . . 109.5 ?
H11A C11C H11B . . 109.5 ?
N1C C11C H11C . . 109.5 ?
H11A C11C H11C . . 109.5 ?
H11B C11C H11C . . 109.5 ?
N1C C12C H12A . . 109.5 ?
N1C C12C H12B . . 109.5 ?
H12A C12C H12B . . 109.5 ?
N1C C12C H12C . . 109.5 ?
H12A C12C H12C . . 109.5 ?
H12B C12C H12C . . 109.5 ?
C1D N1D C12D . . 122.7(4) ?
C1D N1D C11D . . 118.3(4) ?
C12D N1D C11D . . 119.0(5) ?
O1D C1D N1D . . 124.9(5) ?
O1D C1D H1D . . 117.5 ?
N1D C1D H1D . . 117.5 ?
N1D C11D H11D . . 109.5 ?
N1D C11D H11E . . 109.5 ?
H11D C11D H11E . . 109.5 ?
N1D C11D H11F . . 109.5 ?
H11D C11D H11F . . 109.5 ?
H11E C11D H11F . . 109.5 ?
N1D C12D H12D . . 109.5 ?
N1D C12D H12E . . 109.5 ?
H12D C12D H12E . . 109.5 ?
N1D C12D H12F . . 109.5 ?
H12D C12D H12F . . 109.5 ?
H12E C12D H12F . . 109.5 ?

loop_
_geom_bond_atom_site_label_1
_geom_bond_atom_site_label_2
_geom_bond_site_symmetry_2
_geom_bond_distance
_geom_bond_publ_flag
N1A C6A . 1.368(6) ?
N1A C2A . 1.371(6) ?
N1A H1A . 0.8800 ?
C2A N3A . 1.329(6) ?
C2A S2A . 1.706(5) ?
N3A C4A . 1.365(6) ?
C4A N4A . 1.337(6) ?
C4A C5A . 1.399(7) ?
N4A H4A1 . 0.8800 ?
N4A H4A2 . 0.8800 ?
C5A C6A . 1.381(6) ?
C5A H5A . 0.9500 ?
C6A N6A . 1.350(6) ?
N6A H6A1 . 0.8800 ?
N6A H6A2 . 0.8800 ?
N1B C6B . 1.363(6) ?
N1B C2B . 1.393(6) ?
N1B H1B . 0.8800 ?
C2B N3B . 1.340(6) ?
C2B S2B . 1.694(5) ?
N3B C4B . 1.360(6) ?
C4B N4B . 1.340(6) ?
C4B C5B . 1.401(6) ?
N4B H4B1 . 0.8800 ?
N4B H4B2 . 0.8800 ?
C5B C6B . 1.385(6) ?
C5B H5B . 0.9500 ?
C6B N6B . 1.337(6) ?
N6B H6B1 . 0.8800 ?
N6B H6B2 . 0.8800 ?
N1C C1C . 1.328(7) ?
N1C C12C . 1.449(7) ?
N1C C11C . 1.460(8) ?
C1C O1C . 1.224(6) ?
C1C H1C . 0.9500 ?
C11C H11A . 0.9800 ?
C11C H11B . 0.9800 ?
C11C H11C . 0.9800 ?
C12C H12A . 0.9800 ?
C12C H12B . 0.9800 ?
C12C H12C . 0.9800 ?
N1D C1D . 1.336(7) ?
N1D C12D . 1.444(7) ?
N1D C11D . 1.448(7) ?
C1D O1D . 1.221(6) ?
C1D H1D . 0.9500 ?
C11D H11D . 0.9800 ?
C11D H11E . 0.9800 ?
C11D H11F . 0.9800 ?
C12D H12D . 0.9800 ?
C12D H12E . 0.9800 ?
C12D H12F . 0.9800 ?

loop_
_geom_torsion_atom_site_label_1
_geom_torsion_atom_site_label_2
_geom_torsion_atom_site_label_3
_geom_torsion_atom_site_label_4
_geom_torsion_site_symmetry_1
_geom_torsion_site_symmetry_2
_geom_torsion_site_symmetry_3
_geom_torsion_site_symmetry_4
_geom_torsion
_geom_torsion_publ_flag
C6A N1A C2A N3A . . . . 0.2(7) ?
C6A N1A C2A S2A . . . . -178.2(3) ?
N1A C2A N3A C4A . . . . 0.9(6) ?
S2A C2A N3A C4A . . . . 179.1(3) ?
C2A N3A C4A N4A . . . . 178.6(4) ?
C2A N3A C4A C5A . . . . -2.3(7) ?
N4A C4A C5A C6A . . . . -178.3(4) ?
N3A C4A C5A C6A . . . . 2.7(7) ?
C2A N1A C6A N6A . . . . 178.6(4) ?
C2A N1A C6A C5A . . . . 0.2(7) ?
C4A C5A C6A N6A . . . . -179.8(4) ?
C4A C5A C6A N1A . . . . -1.6(7) ?
C6B N1B C2B N3B . . . . 2.5(7) ?
C6B N1B C2B S2B . . . . -176.6(4) ?
N1B C2B N3B C4B . . . . -1.5(7) ?
S2B C2B N3B C4B . . . . 177.7(4) ?
C2B N3B C4B N4B . . . . 177.8(5) ?
C2B N3B C4B C5B . . . . -1.3(8) ?
N4B C4B C5B C6B . . . . -175.9(5) ?
N3B C4B C5B C6B . . . . 3.1(8) ?
C2B N1B C6B N6B . . . . -178.6(5) ?
C2B N1B C6B C5B . . . . -0.7(7) ?
C4B C5B C6B N6B . . . . 175.7(5) ?
C4B C5B C6B N1B . . . . -2.1(7) ?
C12C N1C C1C O1C . . . . 173.3(5) ?
C11C N1C C1C O1C . . . . 8.0(8) ?
C12D N1D C1D O1D . . . . -178.1(5) ?
C11D N1D C1D O1D . . . . 4.0(9) ?

_cod_database_fobs_code 2021984
